data_7113591
loop_
_publ_author_name
'Burford, Neil'
'Ragogna, Paul J.'
'McDonald, Robert'
'Ferguson, Michael J.'

_publ_section_title
;
 Homoatomic P \\rightarrow  P coordination: A versatile synthetic approach to
 polyphosphorus dications
;
_journal_coden_ASTM CHCOFS
_journal_issue 16
_journal_name_full
;
 Chemical Communications (Cambridge, United Kingdom)
;
_journal_page_first 2066
_journal_page_last 2067
_journal_paper_doi 10.1039/b304984a
_journal_year 2003
_chemical_formula_moiety 'C54 H52 Cl8 Ga2 P4'
_chemical_formula_sum 'C54 H52 Cl8 Ga2 P4'
_chemical_formula_weight 1247.88
_space_group_IT_number 15
_symmetry_cell_setting monoclinic
_symmetry_space_group_name_Hall '-I 2ya'
_symmetry_space_group_name_H-M 'I 1 2/a 1'
_atom_sites_solution_hydrogens geom
_atom_sites_solution_primary direct
_atom_sites_solution_secondary difmap
_audit_creation_method SHELXL-97
_cell_angle_alpha 90.00
_cell_angle_beta 105.829(2)
_cell_angle_gamma 90.00
_cell_formula_units_Z 4
_cell_length_a 30.395(4)
_cell_length_b 10.1195(12)
_cell_length_c 19.465(2)
_cell_measurement_reflns_used 6752
_cell_measurement_temperature 193(2)
_cell_measurement_theta_max 26.353
_cell_measurement_theta_min 2.240
_cell_volume 5760.1(12)
_computing_cell_refinement 'Bruker SAINT (Bruker, 1997)'
_computing_data_collection 'Bruker SMART (Bruker, 1997)'
_computing_data_reduction 'Bruker SAINT (Bruker, 1997)'
_computing_molecular_graphics 'Bruker SHELXTL (Bruker, 1997)'
_computing_publication_material 'Bruker SHELXTL (Bruker, 1997)'
_computing_structure_refinement 'SHELXL-97 (Sheldrick, 1997)'
_computing_structure_solution 'DIRDIF-96 (Beurskens et al., 1996)'
_diffrn_ambient_temperature 193(2)
_diffrn_detector_area_resol_mean 8.192
_diffrn_measured_fraction_theta_full 0.997
_diffrn_measured_fraction_theta_max 0.997
_diffrn_measurement_device_type 'Bruker PLATFORM diffractometer/SMART 1000 CCD area detector'
_diffrn_measurement_method '\w scans'
_diffrn_radiation_monochromator graphite
_diffrn_radiation_source 'fine-focus sealed tube'
_diffrn_radiation_type MoK\a
_diffrn_radiation_wavelength 0.71073
_diffrn_reflns_av_R_equivalents 0.0497
_diffrn_reflns_av_sigmaI/netI 0.0563
_diffrn_reflns_limit_h_max 33
_diffrn_reflns_limit_h_min -38
_diffrn_reflns_limit_k_max 12
_diffrn_reflns_limit_k_min -10
_diffrn_reflns_limit_l_max 24
_diffrn_reflns_limit_l_min -23
_diffrn_reflns_number 15469
_diffrn_reflns_theta_full 26.40
_diffrn_reflns_theta_max 26.40
_diffrn_reflns_theta_min 2.13
_diffrn_standards_decay_% 0
_diffrn_standards_interval_time 0
_diffrn_standards_number 0
_exptl_absorpt_coefficient_mu 1.453
_exptl_absorpt_correction_T_max 0.9052
_exptl_absorpt_correction_T_min 0.3331
_exptl_absorpt_correction_type multi-scan
_exptl_absorpt_process_details 'SADABS (Sheldrick, 1996)'
_exptl_crystal_colour colorless
_exptl_crystal_density_diffrn 1.439
_exptl_crystal_density_meas 0
_exptl_crystal_density_method 'not measured'
_exptl_crystal_description plate
_exptl_crystal_F_000 2536
_exptl_crystal_size_max 0.97
_exptl_crystal_size_mid 0.31
_exptl_crystal_size_min 0.07
_refine_diff_density_max 0.675
_refine_diff_density_min -0.701
_refine_diff_density_rms 0.079
_refine_ls_extinction_method none
_refine_ls_goodness_of_fit_ref 1.019
_refine_ls_hydrogen_treatment constr
_refine_ls_matrix_type full
_refine_ls_number_parameters 307
_refine_ls_number_reflns 5896
_refine_ls_number_restraints 0
_refine_ls_restrained_S_all 1.019
_refine_ls_R_factor_all 0.0830
_refine_ls_R_factor_gt 0.0503
_refine_ls_shift/su_max 0.000
_refine_ls_shift/su_mean 0.000
_refine_ls_structure_factor_coef Fsqd
_refine_ls_weighting_details 'calc w=1/[\s^2^(Fo^2^)+(0.0724P)^2^+0.0000P] where P=(Fo^2^+2Fc^2^)/3'
_refine_ls_weighting_scheme calc
_refine_ls_wR_factor_gt 0.1189
_refine_ls_wR_factor_ref 0.1324
_reflns_number_gt 4077
_reflns_number_total 5896
_reflns_threshold_expression I>2\s(I)
_cod_duplicate_entry 7103838
_cod_data_source_file b304984a.txt
_cod_data_source_block dal0302
_cod_depositor_comments
;
The following automatic conversions were performed:

'_symmetry_cell_setting' value 'Monoclinic' changed to 'monoclinic'
according to
/usr/data/users/saulius/automatic-downloads/retrospective/RSC/lib/dictionaries/cif_core.dic
dictionary named 'cif_core.dic' version 2.4.2 from 2011-04-26.

Automatic conversion script
Id: cif_fix_values 2281 2013-09-26 08:29:07Z andrius 
;
_cod_original_cell_volume 5760.2(12)
_cod_original_sg_symbol_H-M 'I 2/a'
_cod_database_code 7113591

loop_
_symmetry_equiv_pos_as_xyz
'x, y, z'
'-x+1/2, y, -z'
'x+1/2, y+1/2, z+1/2'
'-x+1, y+1/2, -z+1/2'
'-x, -y, -z'
'x-1/2, -y, z'
'-x+1/2, -y+1/2, -z+1/2'
'x, -y+1/2, z+1/2'

loop_
_atom_site_label
_atom_site_type_symbol
_atom_site_fract_x
_atom_site_fract_y
_atom_site_fract_z
_atom_site_U_iso_or_equiv
_atom_site_adp_type
_atom_site_occupancy
_atom_site_symmetry_multiplicity
_atom_site_calc_flag
_atom_site_refinement_flags
P1 P 0.11993(3) -0.30480(9) 0.17574(4) 0.0273(2) Uani 1 1 d .
P2 P 0.09239(3) -0.10577(10) 0.18609(4) 0.0371(2) Uani 1 1 d .
C1 C 0.07188(11) -0.4142(3) 0.14385(16) 0.0313(7) Uani 1 1 d .
H1A H 0.0833 -0.5063 0.1475 0.038 Uiso 1 1 calc R
H1B H 0.0516 -0.4060 0.1756 0.038 Uiso 1 1 calc R
C2 C 0.04352(11) -0.3893(4) 0.06677(16) 0.0350(8) Uani 1 1 d .
H2A H 0.0248 -0.3086 0.0649 0.042 Uiso 1 1 calc R
H2B H 0.0642 -0.3753 0.0360 0.042 Uiso 1 1 calc R
C3 C 0.01257(11) -0.5063(3) 0.03949(15) 0.0330(8) Uani 1 1 d .
H3A H -0.0101 -0.5139 0.0674 0.040 Uiso 1 1 calc R
H3B H 0.0311 -0.5881 0.0470 0.040 Uiso 1 1 calc R
C11 C 0.15665(11) -0.3721(3) 0.25660(15) 0.0295(7) Uani 1 1 d .
C12 C 0.19936(11) -0.3154(4) 0.28699(16) 0.0353(8) Uani 1 1 d .
H12 H 0.2093 -0.2421 0.2647 0.042 Uiso 1 1 calc R
C13 C 0.22710(12) -0.3665(4) 0.34987(17) 0.0423(9) Uani 1 1 d .
H13 H 0.2560 -0.3274 0.3710 0.051 Uiso 1 1 calc R
C14 C 0.21307(13) -0.4737(4) 0.38204(17) 0.0458(10) Uani 1 1 d .
H14 H 0.2325 -0.5092 0.4248 0.055 Uiso 1 1 calc R
C15 C 0.17094(14) -0.5292(4) 0.35233(18) 0.0470(10) Uani 1 1 d .
H15 H 0.1613 -0.6027 0.3749 0.056 Uiso 1 1 calc R
C16 C 0.14257(12) -0.4792(4) 0.28997(17) 0.0382(8) Uani 1 1 d .
H16 H 0.1134 -0.5180 0.2698 0.046 Uiso 1 1 calc R
C21 C 0.15098(11) -0.3027(3) 0.10892(15) 0.0291(7) Uani 1 1 d .
C22 C 0.18079(12) -0.4054(4) 0.10655(17) 0.0366(8) Uani 1 1 d .
H22 H 0.1878 -0.4699 0.1434 0.044 Uiso 1 1 calc R
C23 C 0.20027(13) -0.4131(4) 0.04980(19) 0.0447(9) Uani 1 1 d .
H23 H 0.2205 -0.4835 0.0476 0.054 Uiso 1 1 calc R
C24 C 0.19015(13) -0.3188(4) -0.00325(18) 0.0447(9) Uani 1 1 d .
H24 H 0.2036 -0.3243 -0.0419 0.054 Uiso 1 1 calc R
C25 C 0.16067(12) -0.2164(4) -0.00080(17) 0.0425(9) Uani 1 1 d .
H25 H 0.1540 -0.1518 -0.0376 0.051 Uiso 1 1 calc R
C26 C 0.14070(12) -0.2073(4) 0.05505(16) 0.0354(8) Uani 1 1 d .
H26 H 0.1203 -0.1370 0.0567 0.043 Uiso 1 1 calc R
C31 C 0.14292(13) -0.0234(3) 0.24280(17) 0.0384(8) Uani 1 1 d .
C32 C 0.14530(14) 0.0250(4) 0.31040(19) 0.0479(10) Uani 1 1 d .
H32 H 0.1210 0.0081 0.3313 0.058 Uiso 1 1 calc R
C33 C 0.18281(15) 0.0978(4) 0.3475(2) 0.0536(11) Uani 1 1 d .
H33 H 0.1840 0.1304 0.3938 0.064 Uiso 1 1 calc R
C34 C 0.21846(15) 0.1238(4) 0.3182(2) 0.0513(10) Uani 1 1 d .
H34 H 0.2441 0.1733 0.3443 0.062 Uiso 1 1 calc R
C35 C 0.21669(14) 0.0775(4) 0.25090(19) 0.0447(9) Uani 1 1 d .
H35 H 0.2412 0.0945 0.2305 0.054 Uiso 1 1 calc R
C36 C 0.17871(13) 0.0055(4) 0.21291(18) 0.0428(9) Uani 1 1 d .
H36 H 0.1771 -0.0243 0.1660 0.051 Uiso 1 1 calc R
C41 C 0.05654(12) -0.1609(4) 0.24276(18) 0.0418(9) Uani 1 1 d .
C42 C 0.00955(14) -0.1587(5) 0.2097(2) 0.0604(12) Uani 1 1 d .
H42 H -0.0017 -0.1225 0.1632 0.073 Uiso 1 1 calc R
C43 C -0.02079(17) -0.2101(6) 0.2456(3) 0.0793(16) Uani 1 1 d .
H43 H -0.0527 -0.2105 0.2230 0.095 Uiso 1 1 calc R
C44 C -0.0047(2) -0.2599(5) 0.3133(3) 0.0784(16) Uani 1 1 d .
H44 H -0.0254 -0.2935 0.3377 0.094 Uiso 1 1 calc R
C45 C 0.04177(18) -0.2612(4) 0.3461(3) 0.0624(12) Uani 1 1 d .
H45 H 0.0527 -0.2966 0.3929 0.075 Uiso 1 1 calc R
C46 C 0.07231(14) -0.2120(4) 0.3118(2) 0.0455(9) Uani 1 1 d .
H46 H 0.1041 -0.2127 0.3351 0.055 Uiso 1 1 calc R
Ga Ga 0.120178(15) 0.23047(5) 0.01948(2) 0.04881(16) Uani 1 1 d .
Cl1 Cl 0.09987(4) 0.40491(12) -0.04520(5) 0.0581(3) Uani 1 1 d .
Cl2 Cl 0.19127(4) 0.18580(14) 0.02687(6) 0.0729(4) Uani 1 1 d .
Cl3 Cl 0.11590(5) 0.26107(13) 0.12754(6) 0.0788(4) Uani 1 1 d .
Cl4 Cl 0.07670(6) 0.07070(15) -0.03160(10) 0.1219(7) Uani 1 1 d .

loop_
_atom_site_aniso_label
_atom_site_aniso_U_11
_atom_site_aniso_U_22
_atom_site_aniso_U_33
_atom_site_aniso_U_23
_atom_site_aniso_U_13
_atom_site_aniso_U_12
P1 0.0284(4) 0.0309(5) 0.0202(4) 0.0007(3) 0.0027(3) -0.0007(4)
P2 0.0429(5) 0.0352(5) 0.0298(4) 0.0026(4) 0.0041(4) 0.0071(4)
C1 0.0274(17) 0.037(2) 0.0274(15) -0.0022(14) 0.0033(13) -0.0037(14)
C2 0.0312(18) 0.041(2) 0.0281(16) 0.0012(15) -0.0006(14) 0.0001(15)
C3 0.0250(17) 0.040(2) 0.0308(16) -0.0010(15) 0.0014(14) -0.0020(15)
C11 0.0335(18) 0.0328(19) 0.0199(14) 0.0007(13) 0.0036(13) 0.0032(15)
C12 0.0316(18) 0.042(2) 0.0302(16) 0.0017(15) 0.0053(14) -0.0013(16)
C13 0.034(2) 0.057(3) 0.0294(17) -0.0042(17) -0.0031(15) 0.0063(18)
C14 0.052(2) 0.058(3) 0.0235(16) 0.0033(17) 0.0045(16) 0.022(2)
C15 0.064(3) 0.045(2) 0.0314(18) 0.0101(17) 0.0109(18) 0.005(2)
C16 0.039(2) 0.043(2) 0.0298(16) 0.0027(16) 0.0058(15) -0.0036(17)
C21 0.0268(17) 0.0359(19) 0.0228(14) -0.0017(14) 0.0035(13) -0.0073(14)
C22 0.038(2) 0.042(2) 0.0291(16) 0.0062(15) 0.0092(15) -0.0001(16)
C23 0.041(2) 0.052(2) 0.045(2) -0.0017(18) 0.0195(17) 0.0017(18)
C24 0.041(2) 0.064(3) 0.0318(17) 0.0000(18) 0.0151(16) -0.009(2)
C25 0.041(2) 0.057(3) 0.0255(16) 0.0087(16) 0.0033(15) -0.0082(19)
C26 0.0337(19) 0.042(2) 0.0269(16) 0.0026(15) 0.0027(14) -0.0040(16)
C31 0.051(2) 0.0279(19) 0.0332(17) 0.0039(15) 0.0060(16) 0.0044(16)
C32 0.063(3) 0.043(2) 0.0404(19) -0.0049(18) 0.0195(19) -0.002(2)
C33 0.070(3) 0.050(3) 0.039(2) -0.0126(19) 0.012(2) -0.008(2)
C34 0.056(3) 0.039(2) 0.052(2) -0.0035(19) 0.003(2) -0.0025(19)
C35 0.051(2) 0.037(2) 0.045(2) -0.0002(17) 0.0122(18) -0.0035(18)
C36 0.057(2) 0.035(2) 0.0354(18) 0.0004(16) 0.0111(17) -0.0025(18)
C41 0.041(2) 0.042(2) 0.044(2) -0.0088(17) 0.0141(17) 0.0078(17)
C42 0.049(3) 0.064(3) 0.065(3) -0.012(2) 0.010(2) 0.015(2)
C43 0.043(3) 0.091(4) 0.109(4) -0.023(3) 0.031(3) 0.008(3)
C44 0.079(4) 0.073(4) 0.105(4) -0.015(3) 0.062(3) -0.005(3)
C45 0.076(3) 0.059(3) 0.063(3) -0.006(2) 0.038(3) 0.001(2)
C46 0.051(2) 0.046(2) 0.045(2) -0.0030(18) 0.0225(18) 0.0050(19)
Ga 0.0453(3) 0.0467(3) 0.0499(3) 0.0006(2) 0.0052(2) 0.0163(2)
Cl1 0.0585(6) 0.0650(7) 0.0565(6) 0.0208(5) 0.0253(5) 0.0194(5)
Cl2 0.0529(6) 0.1076(10) 0.0500(6) -0.0192(6) 0.0003(5) 0.0394(7)
Cl3 0.1071(10) 0.0794(9) 0.0642(7) 0.0305(6) 0.0475(7) 0.0498(8)
Cl4 0.1011(11) 0.0589(9) 0.1516(15) 0.0110(9) -0.0573(10) -0.0054(8)

loop_
_atom_type_symbol
_atom_type_description
_atom_type_scat_dispersion_real
_atom_type_scat_dispersion_imag
_atom_type_scat_source
C C 0.0033 0.0016 'International Tables Vol C Tables 4.2.6.8 and 6.1.1.4'
H H 0.0000 0.0000 'International Tables Vol C Tables 4.2.6.8 and 6.1.1.4'
P P 0.1023 0.0942 'International Tables Vol C Tables 4.2.6.8 and 6.1.1.4'
Cl Cl 0.1484 0.1585 'International Tables Vol C Tables 4.2.6.8 and 6.1.1.4'
Ga Ga 0.2307 1.6083 'International Tables Vol C Tables 4.2.6.8 and 6.1.1.4'

loop_
_geom_angle_atom_site_label_1
_geom_angle_atom_site_label_2
_geom_angle_atom_site_label_3
_geom_angle
_geom_angle_site_symmetry_3
C11 P1 C1 108.67(15) .
C11 P1 C21 108.31(15) .
C1 P1 C21 107.05(15) .
C11 P1 P2 115.18(11) .
C1 P1 P2 107.43(12) .
C21 P1 P2 109.90(12) .
C31 P2 C41 108.30(16) .
C31 P2 P1 101.17(12) .
C41 P2 P1 94.57(13) .
C2 C1 P1 115.0(2) .
C3 C2 C1 110.1(3) .
C2 C3 C3 112.4(3) 5_545
C16 C11 C12 119.5(3) .
C16 C11 P1 120.5(2) .
C12 C11 P1 120.0(3) .
C13 C12 C11 119.6(3) .
C14 C13 C12 120.5(3) .
C15 C14 C13 120.0(3) .
C14 C15 C16 120.5(4) .
C15 C16 C11 119.9(3) .
C22 C21 C26 120.5(3) .
C22 C21 P1 119.3(2) .
C26 C21 P1 119.7(3) .
C21 C22 C23 119.5(3) .
C24 C23 C22 120.0(4) .
C23 C24 C25 120.6(3) .
C24 C25 C26 120.3(3) .
C25 C26 C21 119.2(3) .
C32 C31 C36 118.4(3) .
C32 C31 P2 123.4(3) .
C36 C31 P2 117.7(2) .
C33 C32 C31 120.4(4) .
C34 C33 C32 120.9(4) .
C35 C34 C33 119.8(4) .
C34 C35 C36 119.6(4) .
C35 C36 C31 121.0(3) .
C46 C41 C42 119.2(4) .
C46 C41 P2 125.9(3) .
C42 C41 P2 114.7(3) .
C41 C42 C43 119.6(4) .
C44 C43 C42 120.3(5) .
C43 C44 C45 120.0(5) .
C46 C45 C44 120.8(5) .
C45 C46 C41 120.1(4) .
Cl4 Ga Cl1 107.64(5) .
Cl4 Ga Cl3 111.36(8) .
Cl1 Ga Cl3 111.50(5) .
Cl4 Ga Cl2 110.39(7) .
Cl1 Ga Cl2 109.25(5) .
Cl3 Ga Cl2 106.71(5) .

loop_
_geom_bond_atom_site_label_1
_geom_bond_atom_site_label_2
_geom_bond_distance
_geom_bond_site_symmetry_2
P1 C11 1.797(3) .
P1 C1 1.803(3) .
P1 C21 1.804(3) .
P1 P2 2.2114(13) .
P2 C31 1.830(4) .
P2 C41 1.836(4) .
C1 C2 1.534(4) .
C2 C3 1.515(5) .
C3 C3 1.524(6) 5_545
C11 C16 1.390(5) .
C11 C12 1.395(4) .
C12 C13 1.383(4) .
C13 C14 1.377(5) .
C14 C15 1.373(5) .
C15 C16 1.379(5) .
C21 C22 1.388(5) .
C21 C26 1.396(5) .
C22 C23 1.391(5) .
C23 C24 1.378(5) .
C24 C25 1.379(6) .
C25 C26 1.385(5) .
C31 C32 1.387(5) .
C31 C36 1.397(5) .
C32 C33 1.384(5) .
C33 C34 1.381(6) .
C34 C35 1.378(5) .
C35 C36 1.394(5) .
C41 C46 1.397(5) .
C41 C42 1.398(5) .
C42 C43 1.401(7) .
C43 C44 1.370(8) .
C44 C45 1.381(7) .
C45 C46 1.376(6) .
Ga Cl4 2.1523(15) .
Ga Cl1 2.1583(11) .
Ga Cl3 2.1646(12) .
Ga Cl2 2.1736(12) .

loop_
_geom_torsion_atom_site_label_1
_geom_torsion_atom_site_label_2
_geom_torsion_atom_site_label_3
_geom_torsion_atom_site_label_4
_geom_torsion
_geom_torsion_site_symmetry_4
C11 P1 P2 C31 42.28(17) .
C1 P1 P2 C31 163.51(15) .
C21 P1 P2 C31 -80.35(15) .
C11 P1 P2 C41 -67.40(17) .
C1 P1 P2 C41 53.83(16) .
C21 P1 P2 C41 169.97(15) .
C11 P1 C1 C2 -166.0(2) .
C21 P1 C1 C2 -49.2(3) .
P2 P1 C1 C2 68.8(3) .
P1 C1 C2 C3 165.1(2) .
C1 C2 C3 C3 -173.7(3) 5_545
C1 P1 C11 C16 -9.6(3) .
C21 P1 C11 C16 -125.5(3) .
P2 P1 C11 C16 111.0(3) .
C1 P1 C11 C12 171.5(3) .
C21 P1 C11 C12 55.5(3) .
P2 P1 C11 C12 -68.0(3) .
C16 C11 C12 C13 0.0(5) .
P1 C11 C12 C13 179.0(3) .
C11 C12 C13 C14 0.8(5) .
C12 C13 C14 C15 -1.1(6) .
C13 C14 C15 C16 0.6(6) .
C14 C15 C16 C11 0.2(6) .
C12 C11 C16 C15 -0.5(5) .
P1 C11 C16 C15 -179.5(3) .
C11 P1 C21 C22 36.7(3) .
C1 P1 C21 C22 -80.3(3) .
P2 P1 C21 C22 163.3(2) .
C11 P1 C21 C26 -151.2(3) .
C1 P1 C21 C26 91.8(3) .
P2 P1 C21 C26 -24.6(3) .
C26 C21 C22 C23 -0.3(5) .
P1 C21 C22 C23 171.8(3) .
C21 C22 C23 C24 0.4(5) .
C22 C23 C24 C25 -0.2(6) .
C23 C24 C25 C26 -0.2(6) .
C24 C25 C26 C21 0.3(5) .
C22 C21 C26 C25 -0.1(5) .
P1 C21 C26 C25 -172.1(3) .
C41 P2 C31 C32 -18.8(4) .
P1 P2 C31 C32 -117.5(3) .
C41 P2 C31 C36 168.9(3) .
P1 P2 C31 C36 70.2(3) .
C36 C31 C32 C33 -1.3(6) .
P2 C31 C32 C33 -173.5(3) .
C31 C32 C33 C34 0.0(6) .
C32 C33 C34 C35 0.4(6) .
C33 C34 C35 C36 0.4(6) .
C34 C35 C36 C31 -1.7(6) .
C32 C31 C36 C35 2.1(5) .
P2 C31 C36 C35 174.8(3) .
C31 P2 C41 C46 -37.9(4) .
P1 P2 C41 C46 65.5(3) .
C31 P2 C41 C42 147.0(3) .
P1 P2 C41 C42 -109.6(3) .
C46 C41 C42 C43 -1.4(6) .
P2 C41 C42 C43 174.1(4) .
C41 C42 C43 C44 1.3(7) .
C42 C43 C44 C45 -0.9(8) .
C43 C44 C45 C46 0.5(7) .
C44 C45 C46 C41 -0.6(6) .
C42 C41 C46 C45 1.0(6) .
P2 C41 C46 C45 -173.9(3) .
